data_7018252
loop_
_publ_author_name
'Zhao, Jun'
'Li, Dong-Sheng'
'Ke, Xi-Jun'
'Liu, Bin'
'Zou, Kun'
'Hu, Huai-Ming'

_publ_section_title
;
 Auxiliary ligand-directed structural variation from 2D\\rightarrow 3D
 polythreaded net to 3-fold interpenetrating 3D pillar-layered framework:
 Syntheses, crystal structures and magnetic properties.
;
_journal_issue 9
_journal_name_full 'Dalton transactions (Cambridge, England : 2003)'
_journal_page_first 2560
_journal_page_last 2563
_journal_paper_doi 10.1039/c2dt12170k
_journal_volume 41
_journal_year 2012
_chemical_formula_sum 'C21 H14 Co N3 O9'
_chemical_formula_weight 511.28
_chemical_name_systematic
;
?
;
_space_group_IT_number 15
_symmetry_cell_setting monoclinic
_symmetry_space_group_name_Hall '-C 2yc'
_symmetry_space_group_name_H-M 'C 1 2/c 1'
_atom_sites_solution_hydrogens geom
_atom_sites_solution_primary direct
_atom_sites_solution_secondary difmap
_audit_creation_method SHELXL-97
_cell_angle_alpha 90.00
_cell_angle_beta 115.996(3)
_cell_angle_gamma 90.00
_cell_formula_units_Z 8
_cell_length_a 23.493(4)
_cell_length_b 13.745(2)
_cell_length_c 14.021(3)
_cell_measurement_temperature 298(2)
_cell_volume 4069.5(13)
_computing_structure_refinement 'SHELXL-97 (Sheldrick, 1997)'
_computing_structure_solution 'SHELXS-97 (Sheldrick, 1990)'
_diffrn_ambient_temperature 298(2)
_diffrn_measured_fraction_theta_full 0.991
_diffrn_measured_fraction_theta_max 0.991
_diffrn_radiation_monochromator graphite
_diffrn_radiation_source 'fine-focus sealed tube'
_diffrn_radiation_type MoK\a
_diffrn_radiation_wavelength 0.71073
_diffrn_reflns_av_R_equivalents 0.0522
_diffrn_reflns_av_sigmaI/netI 0.0648
_diffrn_reflns_limit_h_max 27
_diffrn_reflns_limit_h_min -27
_diffrn_reflns_limit_k_max 16
_diffrn_reflns_limit_k_min -16
_diffrn_reflns_limit_l_max 16
_diffrn_reflns_limit_l_min -16
_diffrn_reflns_number 15246
_diffrn_reflns_theta_full 25.01
_diffrn_reflns_theta_max 25.01
_diffrn_reflns_theta_min 2.67
_exptl_absorpt_coefficient_mu 0.907
_exptl_absorpt_correction_T_max 0.812
_exptl_absorpt_correction_T_min 0.754
_exptl_absorpt_correction_type multi-scan
_exptl_crystal_density_diffrn 1.669
_exptl_crystal_density_method 'not measured'
_exptl_crystal_F_000 2080
_exptl_crystal_size_max 0.35
_exptl_crystal_size_mid 0.26
_exptl_crystal_size_min 0.23
_refine_diff_density_max 0.941
_refine_diff_density_min -0.262
_refine_diff_density_rms 0.069
_refine_ls_extinction_method none
_refine_ls_goodness_of_fit_ref 1.052
_refine_ls_hydrogen_treatment mixed
_refine_ls_matrix_type full
_refine_ls_number_parameters 313
_refine_ls_number_reflns 3572
_refine_ls_number_restraints 3
_refine_ls_restrained_S_all 1.052
_refine_ls_R_factor_all 0.0697
_refine_ls_R_factor_gt 0.0509
_refine_ls_shift/su_max 0.001
_refine_ls_shift/su_mean 0.000
_refine_ls_structure_factor_coef Fsqd
_refine_ls_weighting_details 'calc w=1/[\s^2^(Fo^2^)+(0.0407P)^2^+0.0000P] where P=(Fo^2^+2Fc^2^)/3'
_refine_ls_weighting_scheme calc
_refine_ls_wR_factor_gt 0.1069
_refine_ls_wR_factor_ref 0.1135
_reflns_number_gt 2715
_reflns_number_total 3572
_reflns_threshold_expression >2sigma(I)
_cod_data_source_file c2dt12170k.txt
_cod_data_source_block 091125am
_cod_depositor_comments
;
The following automatic conversions were performed:

'_symmetry_cell_setting' value 'Monoclinic' changed to 'monoclinic'
according to /home/saulius/struct/CIF-dictionaries/cif_core.dic
dictionary named 'cif_core.dic' version 2.4.1 from
2010-06-29.

'_exptl_absorpt_correction_type' value 'Multi-scan'
changed to 'multi-scan' according to
/home/saulius/struct/CIF-dictionaries/cif_core.dic dictionary named
'cif_core.dic' version 2.4.1 from 2010-06-29.

Automatic conversion script
Id: cif_fix_values 1715 2011-07-08 13:25:40Z adriana 
;
_cod_original_cell_volume 4069.7(12)
_cod_original_sg_symbol_H-M C2/c
_cod_database_code 7018252

loop_
_symmetry_equiv_pos_as_xyz
'x, y, z'
'-x, y, -z+1/2'
'x+1/2, y+1/2, z'
'-x+1/2, y+1/2, -z+1/2'
'-x, -y, -z'
'x, -y, z-1/2'
'-x+1/2, -y+1/2, -z'
'x+1/2, -y+1/2, z-1/2'

loop_
_atom_site_label
_atom_site_type_symbol
_atom_site_fract_x
_atom_site_fract_y
_atom_site_fract_z
_atom_site_U_iso_or_equiv
_atom_site_adp_type
_atom_site_occupancy
_atom_site_symmetry_multiplicity
_atom_site_calc_flag
_atom_site_refinement_flags
C10 C 0.55173(16) 0.5959(3) 0.4355(3) 0.0266(9) Uani 1 1 d .
H10 H 0.5844 0.6392 0.4727 0.032 Uiso 1 1 calc R
C9 C 0.49154(17) 0.6305(3) 0.3660(3) 0.0284(9) Uani 1 1 d .
O3 O 0.57077(13) 1.2153(2) 0.4547(2) 0.0659(10) Uani 1 1 d .
H3 H 0.6006 1.2524 0.4860 0.099 Uiso 1 1 calc R
O4 O 0.64494(12) 1.10324(19) 0.5277(2) 0.0449(8) Uani 1 1 d .
C6 C 0.44047(17) 0.9250(3) 0.3152(3) 0.0281(9) Uani 1 1 d .
H6 H 0.4077 0.8808 0.2817 0.034 Uiso 1 1 calc R
Co1 Co 0.24119(2) 1.08285(4) 0.12937(4) 0.02940(19) Uani 1 1 d .
C2 C 0.47753(16) 1.0883(3) 0.3533(3) 0.0267(8) Uani 1 1 d .
H2 H 0.4697 1.1548 0.3443 0.032 Uiso 1 1 calc R
O1 O 0.31865(11) 0.99791(17) 0.19770(19) 0.0347(6) Uani 1 1 d .
C1 C 0.42861(16) 1.0235(3) 0.3020(3) 0.0253(8) Uani 1 1 d .
C13 C 0.45376(16) 0.4670(3) 0.3232(3) 0.0250(8) Uani 1 1 d .
O6 O 0.63795(11) 0.36987(18) 0.53433(19) 0.0324(6) Uani 1 1 d .
N3 N 0.23963(14) 1.1437(2) 0.2625(2) 0.0312(8) Uani 1 1 d .
O5 O 0.67112(11) 0.51962(17) 0.56718(19) 0.0351(6) Uani 1 1 d .
C7 C 0.36322(17) 1.0606(3) 0.2340(3) 0.0287(9) Uani 1 1 d .
C4 C 0.54996(17) 0.9570(3) 0.4300(3) 0.0281(9) Uani 1 1 d .
H4 H 0.5906 0.9344 0.4727 0.034 Uiso 1 1 calc R
O2 O 0.35195(12) 1.14866(18) 0.21348(19) 0.0382(7) Uani 1 1 d .
O9 O 0.24628(13) 1.1287(2) -0.0022(2) 0.0465(8) Uani 1 1 d D
O7 O 0.41732(14) 0.3083(2) 0.2916(3) 0.0776(12) Uani 1 1 d .
H7 H 0.3877 0.2724 0.2561 0.116 Uiso 1 1 calc R
C15 C 0.62662(17) 0.4595(3) 0.5203(3) 0.0263(8) Uani 1 1 d .
C3 C 0.53831(16) 1.0556(3) 0.4180(3) 0.0255(8) Uani 1 1 d .
C11 C 0.56198(15) 0.4969(3) 0.4479(3) 0.0239(8) Uani 1 1 d .
C12 C 0.51324(16) 0.4333(2) 0.3934(3) 0.0257(8) Uani 1 1 d .
H12 H 0.5202 0.3667 0.4038 0.031 Uiso 1 1 calc R
C14 C 0.44327(17) 0.5656(3) 0.3100(3) 0.0279(9) Uani 1 1 d .
H14 H 0.4036 0.5889 0.2632 0.034 Uiso 1 1 calc R
C16 C 0.40207(18) 0.3976(3) 0.2619(3) 0.0314(9) Uani 1 1 d .
N1 N 0.51856(15) 0.7905(2) 0.3970(2) 0.0367(8) Uani 1 1 d .
C5 C 0.50133(17) 0.8914(3) 0.3786(3) 0.0291(9) Uani 1 1 d .
C17 C 0.2583(2) 1.0944(3) 0.3512(3) 0.0501(12) Uani 1 1 d .
H17 H 0.2694 1.0296 0.3506 0.060 Uiso 1 1 calc R
C19 C 0.24763(17) 1.2270(3) 0.4500(3) 0.0326(9) Uani 1 1 d .
N2 N 0.47524(15) 0.7316(2) 0.3477(2) 0.0342(8) Uani 1 1 d .
C8 C 0.59069(18) 1.1259(3) 0.4728(3) 0.0310(9) Uani 1 1 d .
C18 C 0.2627(2) 1.1319(3) 0.4442(3) 0.0529(13) Uani 1 1 d .
H18 H 0.2759 1.0925 0.5040 0.064 Uiso 1 1 calc R
C20 C 0.2286(3) 1.2792(3) 0.3577(3) 0.0711(17) Uani 1 1 d .
H20 H 0.2189 1.3449 0.3570 0.085 Uiso 1 1 calc R
C21 C 0.2237(3) 1.2355(3) 0.2669(3) 0.0693(17) Uani 1 1 d .
H21 H 0.2085 1.2721 0.2049 0.083 Uiso 1 1 calc R
O8 O 0.35178(12) 0.4216(2) 0.1922(2) 0.0488(8) Uani 1 1 d .
H9B H 0.2813(9) 1.138(3) -0.010(3) 0.073 Uiso 1 1 d D
H9A H 0.2140(10) 1.127(3) -0.0664(15) 0.073 Uiso 1 1 d D

loop_
_atom_site_aniso_label
_atom_site_aniso_U_11
_atom_site_aniso_U_22
_atom_site_aniso_U_33
_atom_site_aniso_U_23
_atom_site_aniso_U_13
_atom_site_aniso_U_12
C10 0.023(2) 0.026(2) 0.025(2) -0.0037(16) 0.0048(17) -0.0038(17)
C9 0.030(2) 0.025(2) 0.028(2) 0.0005(16) 0.0109(18) 0.0009(17)
O3 0.0244(16) 0.0313(18) 0.103(3) -0.0091(17) -0.0085(17) -0.0053(14)
O4 0.0166(15) 0.0466(19) 0.0552(19) 0.0073(14) 0.0006(14) -0.0001(13)
C6 0.025(2) 0.026(2) 0.026(2) -0.0061(16) 0.0043(17) -0.0063(17)
Co1 0.0197(3) 0.0270(3) 0.0297(3) -0.0039(2) -0.0001(2) 0.0014(2)
C2 0.024(2) 0.0199(19) 0.029(2) 0.0009(16) 0.0053(17) 0.0030(17)
O1 0.0188(14) 0.0254(14) 0.0432(16) -0.0037(12) -0.0017(12) -0.0021(12)
C1 0.022(2) 0.028(2) 0.021(2) 0.0000(16) 0.0044(17) 0.0011(16)
C13 0.020(2) 0.026(2) 0.0211(19) 0.0004(16) 0.0019(16) -0.0005(16)
O6 0.0176(14) 0.0267(15) 0.0384(16) 0.0036(12) -0.0010(12) -0.0021(11)
N3 0.0291(19) 0.0258(18) 0.0283(18) -0.0017(14) 0.0030(15) 0.0015(14)
O5 0.0194(14) 0.0272(15) 0.0421(16) -0.0020(12) -0.0018(12) -0.0020(12)
C7 0.024(2) 0.029(2) 0.027(2) -0.0037(17) 0.0053(17) -0.0022(17)
C4 0.021(2) 0.032(2) 0.028(2) 0.0021(16) 0.0073(17) 0.0063(17)
O2 0.0261(15) 0.0239(15) 0.0419(17) 0.0040(12) -0.0059(13) 0.0010(12)
O9 0.0214(15) 0.074(2) 0.0327(16) 0.0036(15) 0.0011(13) -0.0079(16)
O7 0.038(2) 0.0314(19) 0.104(3) 0.0006(17) -0.0239(18) -0.0093(15)
C15 0.022(2) 0.027(2) 0.025(2) -0.0012(16) 0.0055(17) -0.0006(17)
C3 0.021(2) 0.028(2) 0.023(2) -0.0005(16) 0.0064(17) -0.0007(17)
C11 0.0188(19) 0.027(2) 0.0230(19) 0.0001(16) 0.0070(16) 0.0004(16)
C12 0.027(2) 0.0179(19) 0.026(2) -0.0001(15) 0.0066(17) -0.0008(16)
C14 0.018(2) 0.036(2) 0.023(2) 0.0048(16) 0.0024(16) 0.0066(17)
C16 0.025(2) 0.028(2) 0.033(2) -0.0017(17) 0.0053(19) -0.0020(18)
N1 0.032(2) 0.0259(18) 0.039(2) 0.0011(15) 0.0036(16) 0.0059(16)
C5 0.030(2) 0.024(2) 0.031(2) -0.0010(16) 0.0106(18) 0.0009(17)
C17 0.085(4) 0.021(2) 0.051(3) 0.002(2) 0.036(3) 0.009(2)
C19 0.030(2) 0.027(2) 0.029(2) -0.0022(17) 0.0020(18) 0.0036(18)
N2 0.0294(19) 0.0229(18) 0.046(2) 0.0030(15) 0.0120(16) 0.0048(15)
C8 0.025(2) 0.027(2) 0.036(2) -0.0012(17) 0.0091(19) -0.0042(18)
C18 0.097(4) 0.024(2) 0.048(3) 0.010(2) 0.041(3) 0.011(2)
C20 0.129(5) 0.029(3) 0.035(3) 0.002(2) 0.018(3) 0.034(3)
C21 0.120(5) 0.038(3) 0.031(3) 0.009(2) 0.015(3) 0.030(3)
O8 0.0250(16) 0.0516(19) 0.0422(17) -0.0010(14) -0.0108(14) -0.0038(14)

loop_
_atom_type_symbol
_atom_type_description
_atom_type_scat_dispersion_real
_atom_type_scat_dispersion_imag
_atom_type_scat_source
C C 0.0033 0.0016 'International Tables Vol C Tables 4.2.6.8 and 6.1.1.4'
H H 0.0000 0.0000 'International Tables Vol C Tables 4.2.6.8 and 6.1.1.4'
N N 0.0061 0.0033 'International Tables Vol C Tables 4.2.6.8 and 6.1.1.4'
O O 0.0106 0.0060 'International Tables Vol C Tables 4.2.6.8 and 6.1.1.4'
Co Co 0.3494 0.9721 'International Tables Vol C Tables 4.2.6.8 and 6.1.1.4'

loop_
_geom_angle_atom_site_label_1
_geom_angle_atom_site_label_2
_geom_angle_atom_site_label_3
_geom_angle
_geom_angle_site_symmetry_1
_geom_angle_site_symmetry_3
C11 C10 C9 119.3(3) . .
C11 C10 H10 120.4 . .
C9 C10 H10 120.4 . .
C14 C9 C10 120.1(3) . .
C14 C9 N2 115.7(3) . .
C10 C9 N2 124.1(3) . .
C8 O3 H3 109.5 . .
C1 C6 C5 120.2(3) . .
C1 C6 H6 119.9 . .
C5 C6 H6 119.9 . .
O9 Co1 O1 102.37(11) . .
O9 Co1 O5 100.71(11) . 8_465
O1 Co1 O5 101.17(10) . 8_465
O9 Co1 N3 137.62(13) . .
O1 Co1 N3 100.10(11) . .
O5 Co1 N3 109.56(11) 8_465 .
O9 Co1 O6 81.39(10) . 8_465
O1 Co1 O6 161.05(9) . 8_465
O5 Co1 O6 59.94(9) 8_465 8_465
N3 Co1 O6 88.69(10) . 8_465
O9 Co1 C15 89.60(11) . 8_465
O1 Co1 C15 131.16(11) . 8_465
O5 Co1 C15 30.13(10) 8_465 8_465
N3 Co1 C15 101.87(12) . 8_465
O6 Co1 C15 29.89(10) 8_465 8_465
C1 C2 C3 120.9(3) . .
C1 C2 H2 119.5 . .
C3 C2 H2 119.5 . .
C7 O1 Co1 102.2(2) . .
C6 C1 C2 119.4(3) . .
C6 C1 C7 120.7(3) . .
C2 C1 C7 119.9(3) . .
C14 C13 C12 119.3(3) . .
C14 C13 C16 120.1(3) . .
C12 C13 C16 120.6(3) . .
C15 O6 Co1 84.9(2) . 8_566
C17 N3 C21 115.6(3) . .
C17 N3 Co1 121.2(3) . .
C21 N3 Co1 123.1(3) . .
C15 O5 Co1 95.7(2) . 8_566
O2 C7 O1 120.6(3) . .
O2 C7 C1 122.2(3) . .
O1 C7 C1 117.2(3) . .
C3 C4 C5 120.2(3) . .
C3 C4 H4 119.9 . .
C5 C4 H4 119.9 . .
Co1 O9 H9B 126(2) . .
Co1 O9 H9A 124(2) . .
H9B O9 H9A 107.6(16) . .
C16 O7 H7 109.5 . .
O6 C15 O5 119.2(3) . .
O6 C15 C11 121.6(3) . .
O5 C15 C11 119.2(3) . .
O6 C15 Co1 65.24(18) . 8_566
O5 C15 Co1 54.22(17) . 8_566
C11 C15 Co1 171.1(3) . 8_566
C4 C3 C2 119.3(3) . .
C4 C3 C8 120.1(3) . .
C2 C3 C8 120.6(3) . .
C10 C11 C12 120.0(3) . .
C10 C11 C15 119.5(3) . .
C12 C11 C15 120.5(3) . .
C11 C12 C13 121.0(3) . .
C11 C12 H12 119.5 . .
C13 C12 H12 119.5 . .
C13 C14 C9 120.3(3) . .
C13 C14 H14 119.9 . .
C9 C14 H14 119.9 . .
O8 C16 O7 123.7(4) . .
O8 C16 C13 123.8(3) . .
O7 C16 C13 112.4(3) . .
N2 N1 C5 115.5(3) . .
C4 C5 C6 119.9(3) . .
C4 C5 N1 115.6(3) . .
C6 C5 N1 124.5(3) . .
N3 C17 C18 124.4(4) . .
N3 C17 H17 117.8 . .
C18 C17 H17 117.8 . .
C18 C19 C20 115.5(4) . .
C18 C19 C19 123.0(4) . 7_576
C20 C19 C19 121.5(4) . 7_576
N1 N2 C9 116.2(3) . .
O4 C8 O3 123.9(4) . .
O4 C8 C3 124.5(3) . .
O3 C8 C3 111.6(3) . .
C19 C18 C17 120.4(4) . .
C19 C18 H18 119.8 . .
C17 C18 H18 119.8 . .
C21 C20 C19 120.5(4) . .
C21 C20 H20 119.7 . .
C19 C20 H20 119.7 . .
N3 C21 C20 123.5(4) . .
N3 C21 H21 118.2 . .
C20 C21 H21 118.2 . .

loop_
_geom_bond_atom_site_label_1
_geom_bond_atom_site_label_2
_geom_bond_distance
_geom_bond_site_symmetry_2
C10 C11 1.380(5) .
C10 C9 1.402(5) .
C10 H10 0.9300 .
C9 C14 1.384(5) .
C9 N2 1.435(4) .
O3 C8 1.301(4) .
O3 H3 0.8200 .
O4 C8 1.206(4) .
C6 C1 1.378(5) .
C6 C5 1.390(5) .
C6 H6 0.9300 .
Co1 O9 2.003(3) .
Co1 O1 2.016(2) .
Co1 O5 2.048(2) 8_465
Co1 N3 2.061(3) .
Co1 O6 2.291(2) 8_465
Co1 C15 2.513(4) 8_465
C2 C1 1.381(5) .
C2 C3 1.389(5) .
C2 H2 0.9300 .
O1 C7 1.277(4) .
C1 C7 1.499(5) .
C13 C14 1.376(5) .
C13 C12 1.390(5) .
C13 C16 1.486(5) .
O6 C15 1.257(4) .
O6 Co1 2.291(2) 8_566
N3 C17 1.311(5) .
N3 C21 1.325(5) .
O5 C15 1.267(4) .
O5 Co1 2.048(2) 8_566
C7 O2 1.246(4) .
C4 C3 1.379(5) .
C4 C5 1.384(5) .
C4 H4 0.9300 .
O9 H9B 0.886(10) .
O9 H9A 0.887(10) .
O7 C16 1.295(4) .
O7 H7 0.8200 .
C15 C11 1.500(5) .
C15 Co1 2.513(4) 8_566
C3 C8 1.486(5) .
C11 C12 1.376(4) .
C12 H12 0.9300 .
C14 H14 0.9300 .
C16 O8 1.203(4) .
N1 N2 1.246(4) .
N1 C5 1.435(4) .
C17 C18 1.364(5) .
C17 H17 0.9300 .
C19 C18 1.366(5) .
C19 C20 1.371(5) .
C19 C19 1.497(7) 7_576
C18 H18 0.9300 .
C20 C21 1.367(5) .
C20 H20 0.9300 .
C21 H21 0.9300 .

loop_
_geom_torsion_atom_site_label_1
_geom_torsion_atom_site_label_2
_geom_torsion_atom_site_label_3
_geom_torsion_atom_site_label_4
_geom_torsion
_geom_torsion_site_symmetry_1
C11 C10 C9 C14 -0.7(5) .
C11 C10 C9 N2 179.3(3) .
O9 Co1 O1 C7 74.2(2) .
O5 Co1 O1 C7 177.9(2) 8_465
N3 Co1 O1 C7 -69.7(2) .
O6 Co1 O1 C7 173.8(3) 8_465
C15 Co1 O1 C7 174.7(2) 8_465
C5 C6 C1 C2 -0.8(5) .
C5 C6 C1 C7 180.0(3) .
C3 C2 C1 C6 -0.2(5) .
C3 C2 C1 C7 179.0(3) .
O9 Co1 N3 C17 -155.2(3) .
O1 Co1 N3 C17 -34.0(3) .
O5 Co1 N3 C17 71.8(3) 8_465
O6 Co1 N3 C17 129.1(3) 8_465
C15 Co1 N3 C17 102.1(3) 8_465
O9 Co1 N3 C21 20.6(4) .
O1 Co1 N3 C21 141.8(4) .
O5 Co1 N3 C21 -112.4(4) 8_465
O6 Co1 N3 C21 -55.1(4) 8_465
C15 Co1 N3 C21 -82.1(4) 8_465
Co1 O1 C7 O2 -6.3(4) .
Co1 O1 C7 C1 173.2(2) .
C6 C1 C7 O2 -174.0(3) .
C2 C1 C7 O2 6.8(5) .
C6 C1 C7 O1 6.5(5) .
C2 C1 C7 O1 -172.8(3) .
Co1 O6 C15 O5 -5.3(3) 8_566
Co1 O6 C15 C11 173.5(3) 8_566
Co1 O5 C15 O6 6.0(4) 8_566
Co1 O5 C15 C11 -172.9(3) 8_566
C5 C4 C3 C2 -0.5(5) .
C5 C4 C3 C8 -179.7(3) .
C1 C2 C3 C4 0.9(5) .
C1 C2 C3 C8 180.0(3) .
C9 C10 C11 C12 -0.7(5) .
C9 C10 C11 C15 178.7(3) .
O6 C15 C11 C10 179.7(3) .
O5 C15 C11 C10 -1.5(5) .
Co1 C15 C11 C10 -41.7(18) 8_566
O6 C15 C11 C12 -0.9(5) .
O5 C15 C11 C12 178.0(3) .
Co1 C15 C11 C12 137.7(15) 8_566
C10 C11 C12 C13 1.8(5) .
C15 C11 C12 C13 -177.6(3) .
C14 C13 C12 C11 -1.5(5) .
C16 C13 C12 C11 177.9(3) .
C12 C13 C14 C9 0.1(5) .
C16 C13 C14 C9 -179.3(3) .
C10 C9 C14 C13 1.0(5) .
N2 C9 C14 C13 -179.0(3) .
C14 C13 C16 O8 7.3(6) .
C12 C13 C16 O8 -172.1(4) .
C14 C13 C16 O7 -173.0(4) .
C12 C13 C16 O7 7.6(5) .
C3 C4 C5 C6 -0.5(5) .
C3 C4 C5 N1 -179.7(3) .
C1 C6 C5 C4 1.1(5) .
C1 C6 C5 N1 -179.8(3) .
N2 N1 C5 C4 -177.6(3) .
N2 N1 C5 C6 3.3(5) .
C21 N3 C17 C18 -0.7(7) .
Co1 N3 C17 C18 175.4(4) .
C5 N1 N2 C9 -179.4(3) .
C14 C9 N2 N1 -179.3(3) .
C10 C9 N2 N1 0.8(5) .
C4 C3 C8 O4 1.4(6) .
C2 C3 C8 O4 -177.7(4) .
C4 C3 C8 O3 -178.4(3) .
C2 C3 C8 O3 2.5(5) .
C20 C19 C18 C17 0.1(7) .
C19 C19 C18 C17 -179.0(5) 7_576
N3 C17 C18 C19 -0.7(7) .
C18 C19 C20 C21 1.9(8) .
C19 C19 C20 C21 -179.1(5) 7_576
C17 N3 C21 C20 2.7(7) .
Co1 N3 C21 C20 -173.3(4) .
C19 C20 C21 N3 -3.5(9) .
